data_4084707
loop_
_publ_author_name
'Timpa, Samuel D.'
'Pell, Christopher J.'
'Zhou, Jia'
'Ozerov, Oleg V.'

_publ_section_title
;
 Fate of Aryl/Amido Complexes of Rhodium(III) Supported by a POCOP Pincer
 Ligand: C--N Reductive Elimination, \b-Hydrogen Elimination, and
 Relevance to Catalysis
;
_journal_issue 19
_journal_name_full Organometallics
_journal_page_first 5254
_journal_paper_doi 10.1021/om500577w
_journal_volume 33
_journal_year 2014
_chemical_formula_moiety 'C25 H38 N O2 P2 Rh'
_chemical_formula_sum 'C25 H38 N O2 P2 Rh'
_chemical_formula_weight 549.41
_chemical_name_common (POCOP)Rh(NPh(CH2))
_chemical_name_systematic
; 
 ? 
;
_space_group_IT_number 11
_symmetry_cell_setting monoclinic
_symmetry_space_group_name_Hall '-P 2yb'
_symmetry_space_group_name_H-M 'P 1 21/m 1'
_atom_sites_solution_hydrogens geom
_atom_sites_solution_primary direct
_atom_sites_solution_secondary difmap
_audit_creation_method SHELXL-97
_cell_angle_alpha 90.00
_cell_angle_beta 102.499(4)
_cell_angle_gamma 90.00
_cell_formula_units_Z 2
_cell_length_a 7.862(3)
_cell_length_b 16.139(7)
_cell_length_c 10.465(4)
_cell_measurement_temperature 110(2)
_cell_measurement_theta_max 0.7476
_cell_measurement_theta_min 0.6673
_cell_volume 1296.4(9)
_computing_cell_refinement 'Bruker SMART'
_computing_data_collection 'Bruker SMART'
_computing_data_reduction 'Bruker SAINT'
_computing_molecular_graphics 'Bruker SHELXTL'
_computing_publication_material 'Bruker SHELXTL'
_computing_structure_refinement 'SHELXL-97 (Sheldrick, 2008)'
_computing_structure_solution 'SHELXS-97 (Sheldrick, 2008)'
_diffrn_ambient_temperature 110(2)
_diffrn_measured_fraction_theta_full 0.990
_diffrn_measured_fraction_theta_max 0.990
_diffrn_measurement_device_type 'CCD area detector'
_diffrn_measurement_method 'phi and omega scans'
_diffrn_radiation_monochromator graphite
_diffrn_radiation_source 'fine-focus sealed tube'
_diffrn_radiation_type MoK\a
_diffrn_radiation_wavelength 0.71073
_diffrn_reflns_av_R_equivalents 0.0422
_diffrn_reflns_av_sigmaI/netI 0.0315
_diffrn_reflns_limit_h_max 10
_diffrn_reflns_limit_h_min -10
_diffrn_reflns_limit_k_max 20
_diffrn_reflns_limit_k_min -20
_diffrn_reflns_limit_l_max 13
_diffrn_reflns_limit_l_min -13
_diffrn_reflns_number 14473
_diffrn_reflns_theta_full 27.58
_diffrn_reflns_theta_max 27.58
_diffrn_reflns_theta_min 1.99
_exptl_absorpt_coefficient_mu 0.803
_exptl_absorpt_correction_T_max 0.9609
_exptl_absorpt_correction_T_min 0.9312
_exptl_absorpt_correction_type multi-scan
_exptl_absorpt_process_details SADABS
_exptl_crystal_colour red-orange
_exptl_crystal_density_diffrn 1.407
_exptl_crystal_density_method 'not measured'
_exptl_crystal_description rhombus
_exptl_crystal_F_000 572
_exptl_crystal_size_max 0.09
_exptl_crystal_size_mid 0.06
_exptl_crystal_size_min 0.05
_refine_diff_density_max 0.934
_refine_diff_density_min -0.598
_refine_diff_density_rms 0.068
_refine_ls_extinction_method none
_refine_ls_goodness_of_fit_ref 1.067
_refine_ls_hydrogen_treatment constr
_refine_ls_matrix_type full
_refine_ls_number_parameters 161
_refine_ls_number_reflns 3077
_refine_ls_number_restraints 0
_refine_ls_restrained_S_all 1.067
_refine_ls_R_factor_all 0.0268
_refine_ls_R_factor_gt 0.0234
_refine_ls_shift/su_max 0.001
_refine_ls_shift/su_mean 0.000
_refine_ls_structure_factor_coef Fsqd
_refine_ls_weighting_details 'calc w=1/[\s^2^(Fo^2^)+(0.0286P)^2^+0.4370P] where P=(Fo^2^+2Fc^2^)/3'
_refine_ls_weighting_scheme calc
_refine_ls_wR_factor_gt 0.0599
_refine_ls_wR_factor_ref 0.0621
_reflns_number_gt 2790
_reflns_number_total 3077
_reflns_threshold_expression >2sigma(I)
_cod_data_source_file om500577w_si_003.cif
_cod_data_source_block f:\npd\oz372b\oz372b
_cod_depositor_comments
;
The following automatic conversions were performed:

'_symmetry_cell_setting' value 'Monoclinic' changed to 'monoclinic'
according to
/usr/data/users/saulius/crontab/automatic-downloads/current/ACS/lib/dictionaries/cif_core.dic
dictionary named 'cif_core.dic' version 2.4.2 from 2011-04-26.

Automatic conversion script
Id: cif_fix_values 2827 2014-09-09 07:05:25Z andrius 
;
_cod_original_sg_symbol_H-M 'P 21/m'
_cod_database_code 4084707

loop_
_symmetry_equiv_pos_as_xyz
'x, y, z'
'-x, y+1/2, -z'
'-x, -y, -z'
'x, -y-1/2, z'

loop_
_atom_site_label
_atom_site_type_symbol
_atom_site_fract_x
_atom_site_fract_y
_atom_site_fract_z
_atom_site_U_iso_or_equiv
_atom_site_adp_type
_atom_site_occupancy
_atom_site_symmetry_multiplicity
_atom_site_calc_flag
_atom_site_refinement_flags
Rh1 Rh 0.01047(2) 0.2500 0.744485(16) 0.01363(7) Uani 1 2 d S
P1 P -0.03211(5) 0.38664(3) 0.76286(4) 0.01557(10) Uani 1 1 d .
O1 O -0.17234(15) 0.39787(7) 0.85999(12) 0.0189(3) Uani 1 1 d .
N3 N 0.2150(3) 0.2500 0.63508(19) 0.0169(4) Uani 1 2 d S
C8 C -0.1652(3) 0.2500 0.8562(2) 0.0151(4) Uani 1 2 d S
C2 C 0.1714(3) 0.2500 0.4942(2) 0.0179(5) Uani 1 2 d S
C15 C 0.1392(2) 0.45697(11) 0.84772(17) 0.0204(3) Uani 1 1 d .
H17 H 0.0847 0.5110 0.8633 0.025 Uiso 1 1 calc R
C12 C -0.1475(2) 0.44449(10) 0.61810(17) 0.0204(3) Uani 1 1 d .
H10 H -0.0731 0.4429 0.5518 0.024 Uiso 1 1 calc R
C10 C -0.3434(2) 0.32476(10) 0.98487(17) 0.0197(4) Uani 1 1 d .
H8 H -0.3823 0.3760 1.0131 0.024 Uiso 1 1 calc R
C7 C 0.2928(4) 0.2500 0.4151(3) 0.0282(6) Uani 1 2 d S
H7 H 0.4140 0.2500 0.4530 0.034 Uiso 1 2 calc SR
C1 C 0.3739(3) 0.2500 0.6954(3) 0.0240(5) Uani 1 2 d S
H1 H 0.4636 0.2500 0.6475 0.029 Uiso 1 2 calc SR
H2 H 0.4028 0.2500 0.7884 0.029 Uiso 1 2 calc SR
C11 C -0.4002(3) 0.2500 1.0265(2) 0.0208(5) Uani 1 2 d S
H9 H -0.4785 0.2500 1.0840 0.025 Uiso 1 2 calc SR
C14 C -0.1839(3) 0.53535(11) 0.6425(2) 0.0295(4) Uani 1 1 d .
H14 H -0.2488 0.5605 0.5612 0.044 Uiso 1 1 calc R
H16 H -0.0733 0.5648 0.6721 0.044 Uiso 1 1 calc R
H15 H -0.2528 0.5391 0.7099 0.044 Uiso 1 1 calc R
C16 C 0.2724(2) 0.47261(13) 0.76320(19) 0.0295(4) Uani 1 1 d .
H18 H 0.3656 0.5084 0.8108 0.044 Uiso 1 1 calc R
H20 H 0.2148 0.4997 0.6815 0.044 Uiso 1 1 calc R
H19 H 0.3221 0.4197 0.7433 0.044 Uiso 1 1 calc R
C9 C -0.2287(2) 0.32297(10) 0.90125(16) 0.0161(3) Uani 1 1 d .
C5 C 0.0609(5) 0.2500 0.2227(3) 0.0363(7) Uani 1 2 d S
H5 H 0.0235 0.2500 0.1301 0.044 Uiso 1 2 calc SR
C17 C 0.2236(2) 0.41867(12) 0.97986(18) 0.0253(4) Uani 1 1 d .
H22 H 0.2765 0.3654 0.9657 0.038 Uiso 1 1 calc R
H23 H 0.1347 0.4100 1.0313 0.038 Uiso 1 1 calc R
H21 H 0.3137 0.4561 1.0273 0.038 Uiso 1 1 calc R
C4 C -0.0586(4) 0.2500 0.3013(3) 0.0401(7) Uani 1 2 d S
H4 H -0.1796 0.2500 0.2627 0.048 Uiso 1 2 calc SR
C13 C -0.3181(2) 0.39916(12) 0.55918(19) 0.0268(4) Uani 1 1 d .
H12 H -0.3976 0.4033 0.6192 0.040 Uiso 1 1 calc R
H13 H -0.2933 0.3407 0.5455 0.040 Uiso 1 1 calc R
H11 H -0.3722 0.4246 0.4752 0.040 Uiso 1 1 calc R
C3 C -0.0036(4) 0.2500 0.4361(3) 0.0292(6) Uani 1 2 d S
H3 H -0.0874 0.2500 0.4893 0.035 Uiso 1 2 calc SR
C6 C 0.2343(4) 0.2500 0.2803(3) 0.0364(7) Uani 1 2 d S
H6 H 0.3172 0.2500 0.2264 0.044 Uiso 1 2 calc SR

loop_
_atom_site_aniso_label
_atom_site_aniso_U_11
_atom_site_aniso_U_22
_atom_site_aniso_U_33
_atom_site_aniso_U_23
_atom_site_aniso_U_13
_atom_site_aniso_U_12
Rh1 0.01559(10) 0.01203(10) 0.01471(10) 0.000 0.00645(7) 0.000
P1 0.0171(2) 0.0127(2) 0.0182(2) 0.00039(15) 0.00666(17) 0.00031(15)
O1 0.0214(6) 0.0142(6) 0.0238(6) -0.0006(5) 0.0110(5) 0.0018(5)
N3 0.0202(10) 0.0133(9) 0.0184(10) 0.000 0.0065(8) 0.000
C8 0.0148(10) 0.0166(11) 0.0141(10) 0.000 0.0035(9) 0.000
C2 0.0252(12) 0.0124(10) 0.0173(11) 0.000 0.0070(10) 0.000
C15 0.0204(8) 0.0174(8) 0.0242(9) -0.0049(7) 0.0066(7) -0.0015(7)
C12 0.0220(8) 0.0176(8) 0.0218(9) 0.0033(7) 0.0052(7) 0.0003(7)
C10 0.0174(8) 0.0223(9) 0.0200(9) -0.0032(7) 0.0055(7) 0.0026(7)
C7 0.0304(14) 0.0311(14) 0.0259(14) 0.000 0.0126(12) 0.000
C1 0.0202(12) 0.0296(14) 0.0227(13) 0.000 0.0058(10) 0.000
C11 0.0164(11) 0.0300(13) 0.0181(12) 0.000 0.0088(9) 0.000
C14 0.0371(11) 0.0187(9) 0.0313(10) 0.0055(8) 0.0044(9) 0.0052(8)
C16 0.0261(9) 0.0307(10) 0.0340(11) -0.0059(8) 0.0115(8) -0.0111(8)
C9 0.0145(8) 0.0168(8) 0.0166(8) 0.0000(6) 0.0027(6) -0.0005(6)
C5 0.061(2) 0.0297(15) 0.0165(13) 0.000 0.0051(13) 0.000
C17 0.0223(9) 0.0281(10) 0.0246(9) -0.0041(8) 0.0033(7) 0.0016(7)
C4 0.0362(17) 0.057(2) 0.0229(14) 0.000 -0.0032(13) 0.000
C13 0.0218(9) 0.0267(10) 0.0301(10) 0.0028(8) 0.0017(8) 0.0005(7)
C3 0.0243(13) 0.0423(16) 0.0202(13) 0.000 0.0027(11) 0.000
C6 0.0502(19) 0.0396(17) 0.0258(15) 0.000 0.0220(14) 0.000

loop_
_atom_type_symbol
_atom_type_description
_atom_type_scat_dispersion_real
_atom_type_scat_dispersion_imag
_atom_type_scat_source
C C 0.0033 0.0016 'International Tables Vol C Tables 4.2.6.8 and 6.1.1.4'
N N 0.0061 0.0033 'International Tables Vol C Tables 4.2.6.8 and 6.1.1.4'
O O 0.0106 0.0060 'International Tables Vol C Tables 4.2.6.8 and 6.1.1.4'
P P 0.1023 0.0942 'International Tables Vol C Tables 4.2.6.8 and 6.1.1.4'
Rh Rh -1.1178 0.9187 'International Tables Vol C Tables 4.2.6.8 and 6.1.1.4'
H H 0.0000 0.0000 'International Tables Vol C Tables 4.2.6.8 and 6.1.1.4'

loop_
_geom_angle_atom_site_label_1
_geom_angle_atom_site_label_2
_geom_angle_atom_site_label_3
_geom_angle
_geom_angle_site_symmetry_1
_geom_angle_site_symmetry_3
C8 Rh1 N3 176.13(8) . .
C8 Rh1 P1 79.319(13) . .
N3 Rh1 P1 100.764(13) . .
C8 Rh1 P1 79.318(13) . 4_565
N3 Rh1 P1 100.765(13) . 4_565
P1 Rh1 P1 158.40(3) . 4_565
O1 P1 C15 98.68(7) . .
O1 P1 C12 100.00(8) . .
C15 P1 C12 105.27(9) . .
O1 P1 Rh1 106.87(4) . .
C15 P1 Rh1 122.76(6) . .
C12 P1 Rh1 118.90(6) . .
C9 O1 P1 113.17(10) . .
C1 N3 C2 119.9(2) . .
C1 N3 Rh1 119.95(17) . .
C2 N3 Rh1 120.12(15) . .
C9 C8 C9 114.5(2) 4_565 .
C9 C8 Rh1 122.72(10) 4_565 .
C9 C8 Rh1 122.71(10) . .
C3 C2 C7 119.0(2) . .
C3 C2 N3 116.5(2) . .
C7 C2 N3 124.5(2) . .
C17 C15 C16 111.83(15) . .
C17 C15 P1 108.47(12) . .
C16 C15 P1 110.14(12) . .
C17 C15 H17 108.8 . .
C16 C15 H17 108.8 . .
P1 C15 H17 108.8 . .
C14 C12 C13 110.25(15) . .
C14 C12 P1 115.22(13) . .
C13 C12 P1 108.70(12) . .
C14 C12 H10 107.5 . .
C13 C12 H10 107.5 . .
P1 C12 H10 107.5 . .
C9 C10 C11 118.49(16) . .
C9 C10 H8 120.8 . .
C11 C10 H8 120.8 . .
C6 C7 C2 119.1(3) . .
C6 C7 H7 120.5 . .
C2 C7 H7 120.5 . .
N3 C1 H1 120.0 . .
N3 C1 H2 120.0 . .
H1 C1 H2 120.0 . .
C10 C11 C10 120.6(2) 4_565 .
C10 C11 H9 119.7 4_565 .
C10 C11 H9 119.7 . .
C12 C14 H14 109.5 . .
C12 C14 H16 109.5 . .
H14 C14 H16 109.5 . .
C12 C14 H15 109.5 . .
H14 C14 H15 109.5 . .
H16 C14 H15 109.5 . .
C15 C16 H18 109.5 . .
C15 C16 H20 109.5 . .
H18 C16 H20 109.5 . .
C15 C16 H19 109.5 . .
H18 C16 H19 109.5 . .
H20 C16 H19 109.5 . .
C10 C9 O1 118.24(14) . .
C10 C9 C8 123.94(15) . .
O1 C9 C8 117.82(15) . .
C6 C5 C4 118.8(3) . .
C6 C5 H5 120.6 . .
C4 C5 H5 120.6 . .
C15 C17 H22 109.5 . .
C15 C17 H23 109.5 . .
H22 C17 H23 109.5 . .
C15 C17 H21 109.5 . .
H22 C17 H21 109.5 . .
H23 C17 H21 109.5 . .
C5 C4 C3 120.4(3) . .
C5 C4 H4 119.8 . .
C3 C4 H4 119.8 . .
C12 C13 H12 109.5 . .
C12 C13 H13 109.5 . .
H12 C13 H13 109.5 . .
C12 C13 H11 109.5 . .
H12 C13 H11 109.5 . .
H13 C13 H11 109.5 . .
C2 C3 C4 120.8(3) . .
C2 C3 H3 119.6 . .
C4 C3 H3 119.6 . .
C5 C6 C7 121.9(3) . .
C5 C6 H6 119.0 . .
C7 C6 H6 119.0 . .

loop_
_geom_bond_atom_site_label_1
_geom_bond_atom_site_label_2
_geom_bond_distance
_geom_bond_site_symmetry_2
Rh1 C8 1.993(2) .
Rh1 N3 2.166(2) .
Rh1 P1 2.2450(10) .
Rh1 P1 2.2450(10) 4_565
P1 O1 1.6634(13) .
P1 C15 1.8367(18) .
P1 C12 1.8425(18) .
O1 C9 1.388(2) .
N3 C1 1.272(3) .
N3 C2 1.439(3) .
C8 C9 1.400(2) 4_565
C8 C9 1.400(2) .
C2 C3 1.379(4) .
C2 C7 1.392(3) .
C15 C17 1.529(3) .
C15 C16 1.531(2) .
C15 H17 1.0000 .
C12 C14 1.526(3) .
C12 C13 1.535(2) .
C12 H10 1.0000 .
C10 C9 1.386(2) .
C10 C11 1.389(2) .
C10 H8 0.9500 .
C7 C6 1.386(4) .
C7 H7 0.9500 .
C1 H1 0.9500 .
C1 H2 0.9500 .
C11 C10 1.389(2) 4_565
C11 H9 0.9500 .
C14 H14 0.9800 .
C14 H16 0.9800 .
C14 H15 0.9800 .
C16 H18 0.9800 .
C16 H20 0.9800 .
C16 H19 0.9800 .
C5 C6 1.366(5) .
C5 C4 1.376(5) .
C5 H5 0.9500 .
C17 H22 0.9800 .
C17 H23 0.9800 .
C17 H21 0.9800 .
C4 C3 1.383(4) .
C4 H4 0.9500 .
C13 H12 0.9800 .
C13 H13 0.9800 .
C13 H11 0.9800 .
C3 H3 0.9500 .
C6 H6 0.9500 .

loop_
_geom_torsion_atom_site_label_1
_geom_torsion_atom_site_label_2
_geom_torsion_atom_site_label_3
_geom_torsion_atom_site_label_4
_geom_torsion
_geom_torsion_site_symmetry_1
_geom_torsion_site_symmetry_4
C8 Rh1 P1 O1 2.21(8) . .
N3 Rh1 P1 O1 -173.85(7) . .
P1 Rh1 P1 O1 10.78(9) 4_565 .
C8 Rh1 P1 C15 114.70(10) . .
N3 Rh1 P1 C15 -61.36(9) . .
P1 Rh1 P1 C15 123.28(9) 4_565 .
C8 Rh1 P1 C12 -109.81(10) . .
N3 Rh1 P1 C12 74.13(9) . .
P1 Rh1 P1 C12 -101.24(9) 4_565 .
C15 P1 O1 C9 -129.53(12) . .
C12 P1 O1 C9 123.16(12) . .
Rh1 P1 O1 C9 -1.34(12) . .
C8 Rh1 N3 C1 0.000(4) . .
P1 Rh1 N3 C1 90.867(16) . .
P1 Rh1 N3 C1 -90.867(16) 4_565 .
C8 Rh1 N3 C2 180.000(4) . .
P1 Rh1 N3 C2 -89.133(16) . .
P1 Rh1 N3 C2 89.133(16) 4_565 .
N3 Rh1 C8 C9 -88.39(18) . 4_565
P1 Rh1 C8 C9 -179.99(19) . 4_565
P1 Rh1 C8 C9 3.21(16) 4_565 4_565
N3 Rh1 C8 C9 88.39(18) . .
P1 Rh1 C8 C9 -3.21(16) . .
P1 Rh1 C8 C9 179.99(19) 4_565 .
C1 N3 C2 C3 180.0 . .
Rh1 N3 C2 C3 0.0 . .
C1 N3 C2 C7 0.0 . .
Rh1 N3 C2 C7 180.0 . .
O1 P1 C15 C17 68.67(13) . .
C12 P1 C15 C17 171.60(12) . .
Rh1 P1 C15 C17 -47.91(14) . .
O1 P1 C15 C16 -168.64(13) . .
C12 P1 C15 C16 -65.71(14) . .
Rh1 P1 C15 C16 74.79(14) . .
O1 P1 C12 C14 59.36(14) . .
C15 P1 C12 C14 -42.58(15) . .
Rh1 P1 C12 C14 175.09(11) . .
O1 P1 C12 C13 -64.93(13) . .
C15 P1 C12 C13 -166.87(12) . .
Rh1 P1 C12 C13 50.80(14) . .
C3 C2 C7 C6 0.0 . .
N3 C2 C7 C6 180.0 . .
C9 C10 C11 C10 -0.2(3) . 4_565
C11 C10 C9 O1 -179.98(17) . .
C11 C10 C9 C8 -0.3(3) . .
P1 O1 C9 C10 178.74(13) . .
P1 O1 C9 C8 -0.9(2) . .
C9 C8 C9 C10 0.7(3) 4_565 .
Rh1 C8 C9 C10 -176.28(14) . .
C9 C8 C9 O1 -179.59(11) 4_565 .
Rh1 C8 C9 O1 3.4(3) . .
C6 C5 C4 C3 0.0 . .
C7 C2 C3 C4 0.0 . .
N3 C2 C3 C4 180.0 . .
C5 C4 C3 C2 0.0 . .
C4 C5 C6 C7 0.0 . .
C2 C7 C6 C5 0.0 . .
